data_4003643
loop_
_publ_author_name
'Ghosh, Biplab'
'Febriansyah, Benny'
'Harikesh, Padinhare Cholakkal'
'Koh, Teck Ming'
'Hadke, Shreyash'
'Wong, Lydia H.'
'England, Jason'
'Mhaisalkar, Subodh G.'
'Mathews, Nripan'

_publ_section_title
;
 Direct Band Gap Mixed-Valence Organic--inorganic Gold Perovskite as
 Visible Light Absorbers
;
_journal_name_full 'Chemistry of Materials'
_journal_paper_doi 10.1021/acs.chemmater.0c00345
_journal_year 2020
_chemical_formula_sum 'C H6 Au I3 N'
_chemical_formula_weight 609.73
_space_group_crystal_system tetragonal
_space_group_IT_number 96
_space_group_name_Hall 'P 4nw 2abw'
_space_group_name_H-M_alt 'P 43 21 2'
_atom_sites_solution_hydrogens geom
_atom_sites_solution_primary dual
_cell_angle_alpha 90
_cell_angle_beta 90
_cell_angle_gamma 90
_cell_formula_units_Z 8
_cell_length_a 8.3537(4)
_cell_length_b 8.3537(4)
_cell_length_c 24.6556(14)
_cell_measurement_reflns_used 7450
_cell_measurement_temperature 100.(2)
_cell_measurement_theta_max 39.6909
_cell_measurement_theta_min 2.9455
_cell_volume 1720.57(15)
_computing_cell_refinement 'SAINT V8.38A (Bruker AXS Inc., 2017)'
_computing_data_collection 'APEX3 (Bruker AXS Inc., 2018)'
_computing_data_reduction 'SAINT V8.38A (Bruker AXS Inc., 2017)'
_computing_molecular_graphics 'XP (Bruker AXS Inc., 2018)'
_computing_publication_material 'APEX3 (Bruker AXS Inc., 2018)'
_computing_structure_refinement 'SHELXL-2017/1 (Sheldrick, 2017)'
_computing_structure_solution 'XT, VERSION 2014/5'
_diffrn_ambient_temperature 100.(2)
_diffrn_detector_area_resol_mean 7.4074
_diffrn_measured_fraction_theta_full 0.999
_diffrn_measured_fraction_theta_max 0.999
_diffrn_measurement_device_type 'Photon II CPADs detector'
_diffrn_measurement_method 'phi and omega scans'
_diffrn_radiation_monochromator 'Multilayer Mirror'
_diffrn_radiation_type MoK\a
_diffrn_radiation_wavelength 0.71073
_diffrn_reflns_av_R_equivalents 0.0505
_diffrn_reflns_av_unetI/netI 0.0307
_diffrn_reflns_limit_h_max 12
_diffrn_reflns_limit_h_min -12
_diffrn_reflns_limit_k_max 12
_diffrn_reflns_limit_k_min -12
_diffrn_reflns_limit_l_max 35
_diffrn_reflns_limit_l_min -35
_diffrn_reflns_number 17144
_diffrn_reflns_theta_full 31.00
_diffrn_reflns_theta_max 31.00
_diffrn_reflns_theta_min 2.57
_diffrn_source 'Incoatec microfocus source'
_diffrn_source_type 'Bruker D8 Quest'
_exptl_absorpt_coefficient_mu 27.770
_exptl_absorpt_correction_T_max 0.61
_exptl_absorpt_correction_T_min 0.15
_exptl_absorpt_correction_type multi-scan
_exptl_absorpt_process_details
;
SADABS-2016/2 - Bruker AXS area detector scaling and absorption correction
;
_exptl_crystal_colour brown
_exptl_crystal_density_diffrn 4.708
_exptl_crystal_density_method 'not measured'
_exptl_crystal_description plate
_exptl_crystal_F_000 2056
_exptl_crystal_size_max 0.120
_exptl_crystal_size_mid 0.060
_exptl_crystal_size_min 0.020
_refine_diff_density_max 1.039
_refine_diff_density_min -1.592
_refine_ls_abs_structure_details
;

Refined as an inversion twin.
;
_refine_ls_abs_structure_Flack 0.490(13)
_refine_ls_extinction_method none
_refine_ls_goodness_of_fit_ref 1.081
_refine_ls_hydrogen_treatment constr
_refine_ls_matrix_type full
_refine_ls_number_parameters 60
_refine_ls_number_reflns 2747
_refine_ls_number_restraints 0
_refine_ls_restrained_S_all 1.081
_refine_ls_R_factor_all 0.0277
_refine_ls_R_factor_gt 0.0249
_refine_ls_shift/su_max 0.002
_refine_ls_shift/su_mean 0.000
_refine_ls_structure_factor_coef Fsqd
_refine_ls_weighting_details 'w=1/[\s^2^(Fo^2^)+(0.0158P)^2^+2.6672P] where P=(Fo^2^+2Fc^2^)/3'
_refine_ls_weighting_scheme calc
_refine_ls_wR_factor_gt 0.0507
_refine_ls_wR_factor_ref 0.0520
_reflns_number_gt 2581
_reflns_number_total 2747
_reflns_threshold_expression 'I > 2\s(I)'
_cod_data_source_file cm0c00345_si_002.cif
_cod_data_source_block je546m
_cod_depositor_comments
;
The following automatic conversions were performed:

data item '_exptl_absorpt_correction_type' value 'Multi-Scan' was
changed to 'multi-scan' in accordance with the
/home/data/users/saulius/crontab/automatic-downloads/rss-feeds/ACS/lib/dictionaries/cif_core.dic
dictionary named 'cif_core.dic' version 2.4.2 last updated on
2011-04-26.

Automatic conversion script
Id: cif_fix_values 7556 2019-12-06 15:28:31Z antanas 
;
_cod_original_cell_volume 1720.57(19)
_cod_database_code 4003643

loop_
_space_group_symop_operation_xyz
'x, y, z'
'-x, -y, z+1/2'
'-y+1/2, x+1/2, z+3/4'
'y+1/2, -x+1/2, z+1/4'
'-x+1/2, y+1/2, -z+3/4'
'x+1/2, -y+1/2, -z+1/4'
'y, x, -z'
'-y, -x, -z+1/2'

loop_
_atom_site_type_symbol
_atom_site_label
_atom_site_fract_x
_atom_site_fract_y
_atom_site_fract_z
_atom_site_U_iso_or_equiv
_atom_site_adp_type
_atom_site_calc_flag
_atom_site_refinement_flags_adp
_atom_site_refinement_flags_occupancy
_atom_site_refinement_flags_posn
_atom_site_occupancy
_atom_site_disorder_assembly
_atom_site_disorder_group
Au Au1 -0.03724(3) 1.03724(3) 0.25 0.01220(8) Uani d T P S 1 . .
Au Au2 0.46210(4) 0.53790(4) 0.25 0.01428(8) Uani d T P S 1 . .
C C1 0.5449(11) 0.0146(12) 0.3877(4) 0.027(2) Uani d . . . 1 . .
H H1D 0.656382 0.046749 0.381804 0.041 Uiso calc U . R 1 . .
H H1E 0.538809 -0.102179 0.390746 0.041 Uiso calc U . R 1 . .
H H1F 0.50525 0.0635 0.421284 0.041 Uiso calc U . R 1 . .
I I1 -0.26039(6) 1.26039(6) 0.25 0.01743(14) Uani d T P S 1 . .
I I2 -0.26169(7) 0.81600(6) 0.25865(2) 0.01823(11) Uani d . . . 1 . .
I I3 0.18696(6) 0.81304(6) 0.25 0.02020(16) Uani d T P S 1 . .
I I4 0.45784(6) 0.52285(7) 0.35445(2) 0.01931(11) Uani d . . . 1 . .
N N1 0.4468(10) 0.0682(10) 0.3420(3) 0.0307(19) Uani d . . . 1 . .
H H1A 0.341799 0.048881 0.34933 0.046 Uiso calc U . R 1 . .
H H1B 0.475997 0.013957 0.311577 0.046 Uiso calc U . R 1 . .
H H1C 0.461676 0.174955 0.336747 0.046 Uiso calc U . R 1 . .

loop_
_atom_site_aniso_label
_atom_site_aniso_U_11
_atom_site_aniso_U_22
_atom_site_aniso_U_33
_atom_site_aniso_U_12
_atom_site_aniso_U_13
_atom_site_aniso_U_23
Au1 0.01145(10) 0.01145(10) 0.01371(16) 0.00053(15) 0.00030(10) 0.00030(10)
Au2 0.01474(11) 0.01474(11) 0.01336(17) 0.00083(16) 0.00007(11) 0.00007(11)
C1 0.022(4) 0.037(5) 0.023(4) 0.004(4) -0.001(4) -0.005(4)
I1 0.0139(2) 0.0139(2) 0.0245(3) 0.0027(3) 0.0015(2) 0.0015(2)
I2 0.0160(2) 0.0139(2) 0.0248(2) -0.00291(18) 0.0026(2) -0.0008(2)
I3 0.0165(2) 0.0165(2) 0.0277(4) 0.0051(3) 0.0011(2) 0.0011(2)
I4 0.0162(2) 0.0287(3) 0.0130(2) 0.0003(2) 0.00045(19) -0.00061(19)
N1 0.027(4) 0.036(5) 0.029(4) 0.004(4) 0.000(4) 0.010(4)

loop_
_atom_type_symbol
_atom_type_description
_atom_type_scat_dispersion_real
_atom_type_scat_dispersion_imag
_atom_type_scat_source
C C 0.0033 0.0016 'International Tables Vol C Tables 4.2.6.8 and 6.1.1.4'
H H 0.0000 0.0000 'International Tables Vol C Tables 4.2.6.8 and 6.1.1.4'
Au Au -2.0133 8.8022 'International Tables Vol C Tables 4.2.6.8 and 6.1.1.4'
I I -0.4742 1.8119 'International Tables Vol C Tables 4.2.6.8 and 6.1.1.4'
N N 0.0061 0.0033 'International Tables Vol C Tables 4.2.6.8 and 6.1.1.4'

loop_
_geom_angle_atom_site_label_1
_geom_angle_atom_site_label_2
_geom_angle_atom_site_label_3
_geom_angle_site_symmetry_1
_geom_angle_site_symmetry_3
_geom_angle
_geom_angle_publ_flag
I1 Au1 I2 . 8_665 89.590(15) ?
I1 Au1 I2 . . 89.589(15) ?
I2 Au1 I2 8_665 . 179.18(3) ?
I1 Au1 I3 . . 180.0 ?
I2 Au1 I3 8_665 . 90.410(15) ?
I2 Au1 I3 . . 90.411(15) ?
I4 Au2 I4 . 8_665 177.17(3) ?
I4 Au2 I3 . . 91.415(15) ?
I4 Au2 I3 8_665 . 91.416(15) ?
N1 C1 H1D . . 109.5 ?
N1 C1 H1E . . 109.5 ?
H1D C1 H1E . . 109.5 ?
N1 C1 H1F . . 109.5 ?
H1D C1 H1F . . 109.5 ?
H1E C1 H1F . . 109.5 ?
Au1 I3 Au2 . . 180.00(3) ?
C1 N1 H1A . . 109.5 ?
C1 N1 H1B . . 109.5 ?
H1A N1 H1B . . 109.5 ?
C1 N1 H1C . . 109.5 ?
H1A N1 H1C . . 109.5 ?
H1B N1 H1C . . 109.5 ?

loop_
_geom_bond_atom_site_label_1
_geom_bond_atom_site_label_2
_geom_bond_site_symmetry_2
_geom_bond_distance
_geom_bond_publ_flag
Au1 I1 . 2.6363(8) ?
Au1 I2 8_665 2.6413(5) ?
Au1 I2 . 2.6413(5) ?
Au1 I3 . 2.6487(8) ?
Au2 I4 . 2.5786(5) ?
Au2 I4 8_665 2.5787(5) ?
Au2 I3 . 3.2505(9) ?
C1 N1 . 1.464(12) ?
C1 H1D . 0.98 ?
C1 H1E . 0.98 ?
C1 H1F . 0.98 ?
N1 H1A . 0.91 ?
N1 H1B . 0.91 ?
N1 H1C . 0.91 ?
